data_1552795
loop_
_publ_author_name
'Pal, Rumpa'
'Reddy, M. B. Madhusudana'
'Dinesh, B.'
'Venkatesha, Manjunath A.'
'Grabowsky, Simon'
'Jelsch, Christian'
'Guru Row, Tayur N.'

_publ_section_title
;
 Syn vs Anti Carboxylic Acids in Hybrid Peptides: Experimental and
 Theoretical Charge Density and Chemical Bonding Analysis.
;
_journal_issue 14
_journal_name_full 'The journal of physical chemistry. A'
_journal_page_first 3665
_journal_page_last 3679
_journal_paper_doi 10.1021/acs.jpca.7b10939
_journal_volume 122
_journal_year 2018
_chemical_absolute_configuration syn
_chemical_formula_sum 'C32 H62 N4 O8'
_chemical_formula_weight 630.85
_space_group_crystal_system monoclinic
_space_group_IT_number 4
_space_group_name_Hall 'P 2yb'
_space_group_name_H-M_alt 'P 1 21 1'
_atom_sites_solution_hydrogens geom
_audit_creation_method SHELXL-2014/7
_cell_angle_alpha 90
_cell_angle_beta 106.622(11)
_cell_angle_gamma 90
_cell_formula_units_Z 2
_cell_length_a 10.3122(10)
_cell_length_b 10.9803(19)
_cell_length_c 16.8121(19)
_cell_measurement_reflns_used 6938
_cell_measurement_temperature 120(2)
_cell_measurement_theta_max 25.0
_cell_measurement_theta_min 2.5
_cell_volume 1824.1(4)
_computing_structure_refinement 'SHELXL-2014/7 (Sheldrick, 2014)'
_diffrn_ambient_temperature 120(2)
_diffrn_measured_fraction_theta_full 0.998
_diffrn_measured_fraction_theta_max 0.998
_diffrn_measurement_device_type 'Xcalibur, Eos, Nova'
_diffrn_radiation_type MoK\a
_diffrn_radiation_wavelength 0.71073
_diffrn_reflns_av_R_equivalents 0.0718
_diffrn_reflns_av_unetI/netI 0.1990
_diffrn_reflns_Laue_measured_fraction_full 0.998
_diffrn_reflns_Laue_measured_fraction_max 0.998
_diffrn_reflns_limit_h_max 11
_diffrn_reflns_limit_h_min -12
_diffrn_reflns_limit_k_max 13
_diffrn_reflns_limit_k_min -11
_diffrn_reflns_limit_l_max 13
_diffrn_reflns_limit_l_min -19
_diffrn_reflns_number 6938
_diffrn_reflns_point_group_measured_fraction_full 0.810
_diffrn_reflns_point_group_measured_fraction_max 0.810
_diffrn_reflns_theta_full 25.027
_diffrn_reflns_theta_max 25.027
_diffrn_reflns_theta_min 2.529
_exptl_absorpt_coefficient_mu 0.082
_exptl_absorpt_correction_T_max 1.00000
_exptl_absorpt_correction_T_min 0.48846
_exptl_absorpt_process_details
;
CrysAlisPro, Agilent Technologies,
Version 1.171.36.28 (release 01-02-2013 CrysAlis171 .NET)
(compiled Feb  1 2013,16:14:44)
Empirical absorption correction using spherical harmonics,
 implemented in SCALE3 ABSPACK scaling algorithm.
;
_exptl_crystal_colour colourless
_exptl_crystal_density_diffrn 1.149
_exptl_crystal_description needle
_exptl_crystal_F_000 692
_exptl_crystal_size_max 0.576
_exptl_crystal_size_mid 0.113
_exptl_crystal_size_min 0.039
_refine_diff_density_max 0.289
_refine_diff_density_min -0.304
_refine_diff_density_rms 0.062
_refine_ls_abs_structure_details
;
 Flack x determined using 377 quotients [(I+)-(I-)]/[(I+)+(I-)]
 (Parsons, Flack and Wagner, Acta Cryst. B69 (2013) 249-259).
;
_refine_ls_abs_structure_Flack 0.9(10)
_refine_ls_extinction_method none
_refine_ls_goodness_of_fit_ref 1.020
_refine_ls_hydrogen_treatment constr
_refine_ls_matrix_type full
_refine_ls_number_parameters 410
_refine_ls_number_reflns 5201
_refine_ls_number_restraints 1
_refine_ls_restrained_S_all 1.020
_refine_ls_R_factor_all 0.1827
_refine_ls_R_factor_gt 0.0972
_refine_ls_shift/su_max 0.000
_refine_ls_shift/su_mean 0.000
_refine_ls_structure_factor_coef Fsqd
_refine_ls_weighting_details 'w=1/[\s^2^(Fo^2^)+(0.0567P)^2^] where P=(Fo^2^+2Fc^2^)/3'
_refine_ls_weighting_scheme calc
_refine_ls_wR_factor_gt 0.1744
_refine_ls_wR_factor_ref 0.2354
_reflns_Friedel_coverage 0.535
_reflns_Friedel_fraction_full 0.599
_reflns_Friedel_fraction_max 0.599
_reflns_number_gt 2386
_reflns_number_total 5201
_reflns_threshold_expression 'I > 2\s(I)'
_cod_data_source_file jp7b10939_si_003.cif
_cod_data_source_block shelx
_cod_original_sg_symbol_H-M 'P 21'
_cod_database_code 1552795
_shelx_shelxl_version_number 2014/7
_shelx_space_group_comment
;
The symmetry employed for this shelxl refinement is uniquely defined
by the following loop, which should always be used as a source of
symmetry information in preference to the above space-group names.
They are only intended as comments.
;
_shelx_estimated_absorpt_t_min 0.954
_shelx_estimated_absorpt_t_max 0.997

loop_
_publ_contact_author
;
  Dr. Rumpa Pal
;

loop_
_space_group_symop_operation_xyz
'x, y, z'
'-x, y+1/2, -z'

loop_
_atom_site_label
_atom_site_type_symbol
_atom_site_fract_x
_atom_site_fract_y
_atom_site_fract_z
_atom_site_U_iso_or_equiv
_atom_site_adp_type
_atom_site_occupancy
_atom_site_site_symmetry_order
_atom_site_calc_flag
_atom_site_refinement_flags_posn
_atom_site_refinement_flags_adp
C0 C 0.1610(10) 0.5514(12) 0.6121(7) 0.045(3) Uani 1 1 d . .
C1 C 0.3651(10) 0.6202(12) 0.7798(7) 0.043(3) Uani 1 1 d . .
C1A C 0.2478(8) 0.6911(10) 0.7242(6) 0.030(3) Uani 1 1 d . .
H4A H 0.2838 0.7407 0.6870 0.036 Uiso 1 1 calc R U
C1B C 0.1886(9) 0.7794(11) 0.7764(6) 0.037(3) Uani 1 1 d . .
H5A H 0.1087 0.8172 0.7399 0.045 Uiso 1 1 calc R U
H5B H 0.1596 0.7318 0.8168 0.045 Uiso 1 1 calc R U
C1D1 C 0.2127(11) 0.9491(12) 0.8781(7) 0.050(3) Uani 1 1 d . .
H7A H 0.1883 0.8929 0.9152 0.075 Uiso 1 1 calc R U
H7B H 0.1328 0.9884 0.8443 0.075 Uiso 1 1 calc R U
H7C H 0.2735 1.0093 0.9098 0.075 Uiso 1 1 calc R U
C1D2 C 0.3273(11) 0.9661(13) 0.7643(7) 0.057(4) Uani 1 1 d . .
H8A H 0.3742 0.9206 0.7323 0.085 Uiso 1 1 calc R U
H8B H 0.3865 1.0271 0.7962 0.085 Uiso 1 1 calc R U
H8C H 0.2494 1.0047 0.7276 0.085 Uiso 1 1 calc R U
C1G C 0.2822(10) 0.8803(11) 0.8227(6) 0.038(3) Uani 1 1 d . .
H6A H 0.3634 0.8415 0.8589 0.045 Uiso 1 1 calc R U
C1T C -0.0970(10) 0.3642(14) 0.4732(8) 0.062(4) Uani 1 1 d . .
H1A H -0.1162 0.3314 0.5216 0.093 Uiso 1 1 calc R U
H1B H -0.1082 0.3016 0.4319 0.093 Uiso 1 1 calc R U
H1C H -0.1580 0.4301 0.4515 0.093 Uiso 1 1 calc R U
C2 C 0.5679(9) 0.3605(12) 0.7185(6) 0.041(3) Uani 1 1 d . .
C2A C 0.4412(9) 0.3019(12) 0.7313(7) 0.046(3) Uani 1 1 d . .
H14A H 0.4357 0.2180 0.7126 0.056 Uiso 1 1 calc R U
H14B H 0.3619 0.3444 0.6978 0.056 Uiso 1 1 calc R U
C2B C 0.4407(10) 0.3048(12) 0.8221(6) 0.041(3) Uani 1 1 d . .
H13A H 0.3613 0.2615 0.8269 0.049 Uiso 1 1 calc R U
H13B H 0.5197 0.2612 0.8550 0.049 Uiso 1 1 calc R U
C2D C 0.4321(11) 0.4344(12) 0.9487(7) 0.050(4) Uani 1 1 d . .
H10A H 0.5096 0.3877 0.9820 0.060 Uiso 1 1 calc R U
C2E1 C 0.4451(13) 0.5604(13) 0.9849(7) 0.066(4) Uani 1 1 d . .
H11A H 0.3662 0.6072 0.9576 0.098 Uiso 1 1 calc R U
H11B H 0.5240 0.5992 0.9771 0.098 Uiso 1 1 calc R U
H11C H 0.4534 0.5555 1.0432 0.098 Uiso 1 1 calc R U
C2E2 C 0.3021(12) 0.3676(14) 0.9560(7) 0.065(4) Uani 1 1 d . .
H12A H 0.2235 0.4045 0.9189 0.097 Uiso 1 1 calc R U
H12B H 0.2968 0.3738 1.0119 0.097 Uiso 1 1 calc R U
H12C H 0.3061 0.2833 0.9417 0.097 Uiso 1 1 calc R U
C2G C 0.4408(10) 0.4323(12) 0.8589(6) 0.043(3) Uani 1 1 d . .
H9A H 0.5287 0.4682 0.8608 0.052 Uiso 1 1 calc R U
C2T C 0.0807(12) 0.4803(14) 0.4291(7) 0.066(4) Uani 1 1 d . .
H2A H 0.0640 0.4302 0.3804 0.099 Uiso 1 1 calc R U
H2B H 0.1742 0.5039 0.4465 0.099 Uiso 1 1 calc R U
H2C H 0.0249 0.5518 0.4167 0.099 Uiso 1 1 calc R U
C3 C 0.7708(10) 0.5720(12) 0.7199(6) 0.041(3) Uani 1 1 d . .
C3A C 0.6574(9) 0.5237(11) 0.6484(6) 0.039(3) Uani 1 1 d . .
H15A H 0.6973 0.4643 0.6187 0.046 Uiso 1 1 calc R U
C3B C 0.5989(10) 0.6247(11) 0.5884(6) 0.041(3) Uani 1 1 d . .
H16A H 0.6737 0.6694 0.5782 0.050 Uiso 1 1 calc R U
H16B H 0.5521 0.6802 0.6157 0.050 Uiso 1 1 calc R U
C3D1 C 0.5763(10) 0.5354(13) 0.4477(6) 0.055(4) Uani 1 1 d . .
H18A H 0.6226 0.4632 0.4732 0.082 Uiso 1 1 calc R U
H18B H 0.6410 0.5930 0.4391 0.082 Uiso 1 1 calc R U
H18C H 0.5135 0.5146 0.3953 0.082 Uiso 1 1 calc R U
C3D2 C 0.4160(11) 0.7014(13) 0.4629(7) 0.059(4) Uani 1 1 d . .
H19A H 0.3594 0.7271 0.4963 0.089 Uiso 1 1 calc R U
H19B H 0.3604 0.6795 0.4086 0.089 Uiso 1 1 calc R U
H19C H 0.4752 0.7669 0.4584 0.089 Uiso 1 1 calc R U
C3G C 0.5006(10) 0.5907(13) 0.5037(7) 0.048(4) Uani 1 1 d . .
H17A H 0.4382 0.5289 0.5133 0.057 Uiso 1 1 calc R U
C3T C 0.1463(11) 0.3071(13) 0.5318(7) 0.059(4) Uani 1 1 d . .
H3A H 0.1278 0.2397 0.4939 0.089 Uiso 1 1 calc R U
H3B H 0.1356 0.2819 0.5843 0.089 Uiso 1 1 calc R U
H3C H 0.2375 0.3346 0.5395 0.089 Uiso 1 1 calc R U
C4 C 0.7609(11) 1.0037(13) 0.7837(7) 0.049(4) Uani 1 1 d . .
C4A C 0.7296(10) 0.8794(12) 0.8037(7) 0.045(3) Uani 1 1 d . .
H25A H 0.6725 0.8411 0.7539 0.054 Uiso 1 1 calc R U
H25B H 0.6788 0.8827 0.8441 0.054 Uiso 1 1 calc R U
C4B C 0.8542(11) 0.8016(14) 0.8380(7) 0.055(4) Uani 1 1 d . .
H24A H 0.9116 0.8406 0.8873 0.066 Uiso 1 1 calc R U
H24B H 0.9044 0.7979 0.7973 0.066 Uiso 1 1 calc R U
C4D C 0.9453(10) 0.5933(12) 0.9031(7) 0.044(3) Uani 1 1 d . .
H21A H 1.0061 0.5911 0.8677 0.053 Uiso 1 1 calc R U
C4E1 C 0.9050(11) 0.4604(12) 0.9165(7) 0.050(3) Uani 1 1 d . .
H22A H 0.8626 0.4235 0.8637 0.075 Uiso 1 1 calc R U
H22B H 0.8430 0.4604 0.9496 0.075 Uiso 1 1 calc R U
H22C H 0.9845 0.4149 0.9444 0.075 Uiso 1 1 calc R U
C4G C 0.8234(9) 0.6716(13) 0.8602(7) 0.050(3) Uani 1 1 d . .
H20A H 0.7698 0.6795 0.8995 0.061 Uiso 1 1 calc R U
C4E2 C 1.0249(11) 0.6443(13) 0.9881(7) 0.061(4) Uani 1 1 d . .
H23A H 1.0991 0.5911 1.0133 0.092 Uiso 1 1 calc R U
H23B H 0.9662 0.6501 1.0232 0.092 Uiso 1 1 calc R U
H23C H 1.0590 0.7237 0.9811 0.092 Uiso 1 1 calc R U
C4T C 0.0481(10) 0.4108(13) 0.4966(7) 0.053(4) Uani 1 1 d . .
C26 C 0.0278(11) 0.2626(13) 0.7555(9) 0.069(4) Uani 1 1 d . .
H26A H 0.1013 0.2054 0.7678 0.104 Uiso 1 1 calc R U
H26B H -0.0353 0.2424 0.7031 0.104 Uiso 1 1 calc R U
H26C H -0.0170 0.2593 0.7982 0.104 Uiso 1 1 calc R U
N1 N 0.1388(7) 0.6185(9) 0.6730(5) 0.035(2) Uani 1 1 d . .
H1 H 0.0606 0.6186 0.6816 0.043 Uiso 1 1 calc R U
N2 N 0.3379(8) 0.5120(10) 0.8041(5) 0.043(3) Uani 1 1 d . .
H2 H 0.2559 0.4861 0.7872 0.052 Uiso 1 1 calc R U
N3 N 0.5476(8) 0.4618(9) 0.6719(5) 0.043(3) Uani 1 1 d . .
H3 H 0.4672 0.4915 0.6551 0.051 Uiso 1 1 calc R U
N4 N 0.7339(8) 0.6112(9) 0.7851(5) 0.041(3) Uani 1 1 d . .
H4 H 0.6506 0.6008 0.7838 0.049 Uiso 1 1 calc R U
O0 O 0.2724(6) 0.5427(8) 0.5994(4) 0.045(2) Uani 1 1 d . .
O O 0.0476(6) 0.4971(8) 0.5665(4) 0.048(2) Uani 1 1 d . .
O1 O 0.4791(6) 0.6670(8) 0.8012(4) 0.048(2) Uani 1 1 d . .
O2 O 0.6817(7) 0.3127(8) 0.7446(4) 0.047(2) Uani 1 1 d . .
O3 O 0.8879(6) 0.5767(8) 0.7142(5) 0.047(2) Uani 1 1 d . .
O4 O 0.8562(9) 1.0308(10) 0.7587(6) 0.084(3) Uani 1 1 d . .
O5 O 0.6717(7) 1.0837(9) 0.7932(5) 0.061(2) Uani 1 1 d . .
H5 H 0.6929 1.1517 0.7813 0.091 Uiso 1 1 calc R U
O6S O 0.0787(7) 0.3813(9) 0.7516(6) 0.059(2) Uani 1 1 d . .
H6S H 0.0162 0.4304 0.7423 0.088 Uiso 1 1 calc R U

loop_
_atom_site_aniso_label
_atom_site_aniso_U_11
_atom_site_aniso_U_22
_atom_site_aniso_U_33
_atom_site_aniso_U_23
_atom_site_aniso_U_13
_atom_site_aniso_U_12
C0 0.031(6) 0.054(10) 0.048(7) 0.006(7) 0.009(5) 0.004(6)
C1 0.035(6) 0.052(10) 0.045(7) -0.006(6) 0.016(5) -0.010(6)
C1A 0.019(5) 0.034(7) 0.036(6) 0.001(5) 0.006(4) 0.001(5)
C1B 0.019(5) 0.055(9) 0.038(6) -0.004(6) 0.008(4) 0.004(5)
C1D1 0.046(7) 0.047(9) 0.058(8) -0.030(7) 0.014(6) -0.012(6)
C1D2 0.046(7) 0.056(10) 0.077(9) 0.013(8) 0.032(6) 0.003(7)
C1G 0.028(5) 0.037(8) 0.047(6) 0.005(6) 0.009(5) 0.004(6)
C1T 0.030(6) 0.065(11) 0.085(9) -0.012(8) 0.006(6) -0.015(7)
C2 0.021(5) 0.048(9) 0.049(7) 0.006(6) 0.004(5) 0.001(6)
C2A 0.020(5) 0.051(9) 0.068(8) -0.004(7) 0.011(5) -0.009(6)
C2B 0.036(6) 0.046(8) 0.042(7) 0.001(6) 0.011(5) 0.008(6)
C2D 0.039(6) 0.061(11) 0.040(7) 0.012(6) -0.003(5) -0.004(7)
C2E1 0.088(10) 0.049(10) 0.055(8) -0.017(7) 0.012(7) 0.000(9)
C2E2 0.066(8) 0.067(12) 0.065(8) 0.016(8) 0.026(7) -0.005(9)
C2G 0.030(6) 0.057(9) 0.046(7) 0.011(6) 0.016(5) 0.004(6)
C2T 0.055(8) 0.083(13) 0.061(8) 0.004(8) 0.017(6) -0.020(8)
C3 0.033(6) 0.048(9) 0.044(7) -0.007(6) 0.015(5) 0.006(6)
C3A 0.035(6) 0.041(8) 0.047(7) -0.005(6) 0.022(5) 0.001(6)
C3B 0.038(6) 0.050(9) 0.038(6) 0.005(6) 0.015(5) 0.003(6)
C3D1 0.044(7) 0.066(11) 0.056(8) 0.008(7) 0.016(6) 0.002(7)
C3D2 0.044(7) 0.065(11) 0.077(9) 0.010(8) 0.030(6) 0.017(7)
C3G 0.035(6) 0.060(10) 0.058(7) 0.003(7) 0.028(5) 0.009(7)
C3T 0.044(7) 0.056(10) 0.071(8) -0.023(7) 0.005(6) 0.000(7)
C4 0.031(6) 0.056(11) 0.062(8) -0.002(7) 0.015(6) -0.005(6)
C4A 0.028(5) 0.046(9) 0.065(8) 0.007(7) 0.016(5) 0.007(6)
C4B 0.039(6) 0.066(11) 0.061(8) 0.017(7) 0.017(6) 0.001(7)
C4D 0.029(6) 0.048(9) 0.053(7) 0.001(6) 0.009(5) -0.006(6)
C4E1 0.048(7) 0.051(9) 0.050(7) -0.006(7) 0.013(6) 0.007(7)
C4G 0.020(5) 0.075(11) 0.051(7) -0.011(7) 0.000(5) 0.008(6)
C4E2 0.043(7) 0.058(11) 0.073(9) -0.007(8) 0.000(6) 0.007(7)
C4T 0.029(6) 0.069(11) 0.062(8) -0.018(7) 0.015(6) -0.002(6)
C26 0.040(7) 0.053(11) 0.119(12) -0.004(9) 0.029(8) -0.005(7)
N1 0.022(4) 0.045(7) 0.040(5) 0.008(5) 0.009(4) 0.007(4)
N2 0.021(4) 0.059(8) 0.048(6) 0.008(5) 0.010(4) -0.006(5)
N3 0.028(5) 0.046(7) 0.056(6) 0.011(5) 0.017(4) 0.007(5)
N4 0.024(4) 0.059(8) 0.042(5) -0.005(5) 0.013(4) -0.007(5)
O0 0.022(3) 0.063(7) 0.051(5) -0.006(4) 0.014(3) 0.005(4)
O 0.026(4) 0.062(7) 0.055(5) -0.017(4) 0.010(3) 0.000(4)
O1 0.021(4) 0.048(6) 0.076(5) 0.000(5) 0.013(4) -0.007(4)
O2 0.034(4) 0.046(6) 0.069(5) 0.008(4) 0.026(4) -0.004(4)
O3 0.023(4) 0.054(6) 0.069(5) 0.000(4) 0.022(3) -0.002(4)
O4 0.070(6) 0.052(7) 0.153(9) 0.026(7) 0.070(6) 0.012(5)
O5 0.046(5) 0.044(6) 0.103(7) 0.009(5) 0.041(5) 0.004(5)
O6S 0.033(4) 0.054(7) 0.088(6) 0.004(6) 0.017(4) 0.003(5)

loop_
_atom_type_symbol
_atom_type_description
_atom_type_scat_dispersion_real
_atom_type_scat_dispersion_imag
_atom_type_scat_source
C C 0.0033 0.0016 'International Tables Vol C Tables 4.2.6.8 and 6.1.1.4'
H H 0.0000 0.0000 'International Tables Vol C Tables 4.2.6.8 and 6.1.1.4'
N N 0.0061 0.0033 'International Tables Vol C Tables 4.2.6.8 and 6.1.1.4'
O O 0.0106 0.0060 'International Tables Vol C Tables 4.2.6.8 and 6.1.1.4'

loop_
_geom_angle_atom_site_label_1
_geom_angle_atom_site_label_2
_geom_angle_atom_site_label_3
_geom_angle
O0 C0 N1 123.4(10)
O0 C0 O 124.7(11)
N1 C0 O 111.9(9)
O1 C1 N2 123.7(11)
O1 C1 C1A 119.4(11)
N2 C1 C1A 116.9(9)
N1 C1A C1 115.6(10)
N1 C1A C1B 108.6(7)
C1 C1A C1B 110.3(8)
C1G C1B C1A 116.8(8)
C1D2 C1G C1D1 111.7(11)
C1D2 C1G C1B 112.6(9)
C1D1 C1G C1B 109.4(8)
O2 C2 N3 122.0(10)
O2 C2 C2A 122.0(11)
N3 C2 C2A 115.8(9)
C2 C2A C2B 112.3(9)
C2G C2B C2A 115.0(10)
C2E1 C2D C2G 112.8(11)
C2E1 C2D C2E2 112.3(11)
C2G C2D C2E2 111.3(9)
N2 C2G C2B 111.9(9)
N2 C2G C2D 111.7(9)
C2B C2G C2D 114.6(10)
O3 C3 N4 124.4(10)
O3 C3 C3A 120.1(9)
N4 C3 C3A 115.5(8)
N3 C3A C3B 109.2(8)
N3 C3A C3 115.4(9)
C3B C3A C3 110.2(10)
C3A C3B C3G 118.2(10)
C3D1 C3G C3D2 111.7(10)
C3D1 C3G C3B 110.7(8)
C3D2 C3G C3B 111.1(11)
O4 C4 O5 122.9(13)
O4 C4 C4A 124.3(12)
O5 C4 C4A 112.7(10)
C4 C4A C4B 113.2(9)
C4A C4B C4G 114.0(9)
C4G C4D C4E2 112.5(10)
C4G C4D C4E1 112.4(9)
C4E2 C4D C4E1 107.6(10)
N4 C4G C4D 112.2(11)
N4 C4G C4B 109.3(10)
C4D C4G C4B 116.2(9)
C2T C4T O 108.9(12)
C2T C4T C1T 113.4(10)
O C4T C1T 100.9(8)
C2T C4T C3T 114.2(10)
O C4T C3T 108.4(9)
C1T C4T C3T 110.1(12)
C0 N1 C1A 119.3(8)
C1 N2 C2G 123.4(9)
C2 N3 C3A 122.5(9)
C3 N4 C4G 126.0(8)
C0 O C4T 121.9(8)

loop_
_geom_bond_atom_site_label_1
_geom_bond_atom_site_label_2
_geom_bond_distance
C0 O0 1.232(11)
C0 N1 1.332(14)
C0 O 1.341(12)
C1 O1 1.238(12)
C1 N2 1.313(15)
C1 C1A 1.515(14)
C1A N1 1.444(12)
C1A C1B 1.545(13)
C1B C1G 1.528(15)
C1D1 C1G 1.527(14)
C1D2 C1G 1.527(15)
C1T C4T 1.523(14)
C2 O2 1.245(12)
C2 N3 1.342(14)
C2 C2A 1.526(13)
C2A C2B 1.527(14)
C2B C2G 1.531(16)
C2D C2E1 1.503(17)
C2D C2G 1.538(15)
C2D C2E2 1.564(15)
C2G N2 1.477(13)
C2T C4T 1.483(17)
C3 O3 1.240(11)
C3 N4 1.331(12)
C3 C3A 1.513(13)
C3A N3 1.469(12)
C3A C3B 1.504(15)
C3B C3G 1.540(14)
C3D1 C3G 1.511(14)
C3D2 C3G 1.539(16)
C3T C4T 1.526(17)
C4 O4 1.210(12)
C4 O5 1.315(14)
C4 C4A 1.464(17)
C4A C4B 1.513(15)
C4B C4G 1.532(18)
C4D C4G 1.524(15)
C4D C4E2 1.536(14)
C4D C4E1 1.551(16)
C4G N4 1.489(13)
C4T O 1.511(14)
C26 O6S 1.413(15)
